data_4100736
loop_
_publ_author_name
'Kubo, Kazuyuki'
'Jones, Nathan D.'
'Ferguson, Michael J.'
'McDonald, Robert'
'Cavell, Ronald G.'

_publ_section_title
;
Chelate and pincer carbene complexes of rhodium and platinum
  derived from hexaphenylcarbodiphosphorane, Ph3P=C=PPh3
;
_journal_name_full 'Journal of the American Chemical Society'
_journal_paper_doi 10.1021/ja050830i
_journal_year 2005
_chemical_formula_sum 'C14 H19 Cl6 O3 Sb'
_chemical_formula_weight 569.74
_space_group_IT_number 61
_symmetry_cell_setting orthorhombic
_symmetry_space_group_name_Hall '-P 2ac 2ab'
_symmetry_space_group_name_H-M 'P b c a'
_cell_angle_alpha 90.00
_cell_angle_beta 90.00
_cell_angle_gamma 90.00
_cell_formula_units_Z 8
_cell_length_a 17.998(3)
_cell_length_b 13.063(2)
_cell_length_c 18.084(3)
_cell_measurement_temperature 163(2)
_cell_volume 4251.7(11)
_diffrn_ambient_temperature 163(2)
_exptl_crystal_density_diffrn 1.780
_exptl_crystal_density_meas ?
_cod_depositor_comments
;
The following automatic conversions were performed:
'_symmetry_cell_setting' value 'Orthorhombic' changed to 'orthorhombic'
according to '/home/saulius/struct/CIF-dictionaries/cif_core.dic'
dictionary named 'cif_core.dic' version 2.4.1 from 2010-06-29.

Automatic conversion script
Id: cif_fix_enum 1527 2010-12-29 10:47:43Z saulius 

The following automatic conversions were performed:

'_exptl_crystal_density_meas' value 'n/a' was changed to '?' - the
value is perceived as not measured.

Automatic conversion script
Id: cif_fix_values 3008 2015-01-20 13:52:24Z robertas 
;
_cod_database_code 4100736

loop_
_symmetry_equiv_pos_as_xyz
'x, y, z'
'-x+1/2, -y, z+1/2'
'-x, y+1/2, -z+1/2'
'x+1/2, -y+1/2, -z'
'-x, -y, -z'
'x-1/2, y, -z-1/2'
'x, -y-1/2, z-1/2'
'-x-1/2, y-1/2, z'

loop_
_atom_site_label
_atom_site_type_symbol
_atom_site_fract_x
_atom_site_fract_y
_atom_site_fract_z
_atom_site_U_iso_or_equiv
_atom_site_adp_type
_atom_site_occupancy
_atom_site_symmetry_multiplicity
_atom_site_calc_flag
_atom_site_refinement_flags
_atom_site_disorder_assembly
_atom_site_disorder_group
Sb1 Sb 1.114718(12) 0.439101(16) 0.243306(11) 0.02682(7) Uani 1 1 d . . .
Cl1 Cl 1.23028(5) 0.36342(8) 0.27232(6) 0.0496(2) Uani 1 1 d . . .
Cl2 Cl 0.99958(5) 0.51650(7) 0.21209(5) 0.03882(19) Uani 1 1 d . . .
Cl3 Cl 1.08951(5) 0.45969(7) 0.37090(4) 0.03533(18) Uani 1 1 d . . .
Cl4 Cl 1.14197(5) 0.41370(7) 0.11569(5) 0.0403(2) Uani 1 1 d . . .
Cl5 Cl 1.05448(6) 0.27825(7) 0.24670(5) 0.0439(2) Uani 1 1 d . . .
Cl6 Cl 1.16865(5) 0.60331(7) 0.23881(5) 0.0403(2) Uani 1 1 d . . .
C1 C 0.8440(2) 0.7039(2) 0.49260(19) 0.0337(7) Uani 1 1 d . . .
C2 C 0.7909(2) 0.6373(3) 0.4513(2) 0.0458(9) Uani 1 1 d . . .
H2A H 0.7452 0.6763 0.4399 0.055 Uiso 1 1 calc R . .
H2B H 0.7771 0.5778 0.4822 0.055 Uiso 1 1 calc R . .
C3 C 0.8266(2) 0.6002(3) 0.3793(2) 0.0430(9) Uani 1 1 d . . .
H3A H 0.7951 0.5466 0.3566 0.052 Uiso 1 1 calc R . .
H3B H 0.8306 0.6578 0.3440 0.052 Uiso 1 1 calc R . .
C4 C 0.90237(19) 0.5576(3) 0.39498(19) 0.0346(7) Uani 1 1 d . . .
H4A H 0.9257 0.5351 0.3475 0.042 Uiso 1 1 calc R . .
C5 C 0.95144(19) 0.6365(3) 0.43106(19) 0.0361(7) Uani 1 1 d . . .
H5A H 0.9929 0.6008 0.4562 0.043 Uiso 1 1 calc R . .
H5B H 0.9732 0.6804 0.3920 0.043 Uiso 1 1 calc R . .
O6 O 0.91349(13) 0.70245(19) 0.48528(14) 0.0355(5) Uani 1 1 d . . .
O7 O 0.81534(14) 0.7671(2) 0.53882(15) 0.0420(6) Uani 1 1 d . . .
C8 C 0.8655(2) 0.8341(3) 0.5822(2) 0.0420(8) Uani 1 1 d . . .
H8A H 0.8987 0.7924 0.6138 0.050 Uiso 1 1 calc R . .
H8B H 0.8964 0.8764 0.5488 0.050 Uiso 1 1 calc R . .
C9 C 0.8172(3) 0.9001(4) 0.6283(3) 0.0588(12) Uani 1 1 d . . .
H9A H 0.8482 0.9460 0.6582 0.088 Uiso 1 1 calc R . .
H9B H 0.7869 0.8572 0.6610 0.088 Uiso 1 1 calc R . .
H9C H 0.7847 0.9407 0.5963 0.088 Uiso 1 1 calc R . .
O10 O 0.89904(13) 0.47223(18) 0.44459(13) 0.0339(5) Uani 1 1 d . . .
C11 C 0.8710(2) 0.3823(3) 0.4095(2) 0.0424(9) Uani 1 1 d . . .
H11A H 0.8959 0.3715 0.3613 0.051 Uiso 1 1 calc R . .
H11B H 0.8169 0.3888 0.4008 0.051 Uiso 1 1 calc R . .
C12 C 0.88660(17) 0.2936(2) 0.46069(19) 0.0306(7) Uani 1 1 d . . .
C13 C 0.86567(19) 0.2968(3) 0.5345(2) 0.0375(8) Uani 1 1 d . . .
H13A H 0.8399 0.3548 0.5531 0.045 Uiso 1 1 calc R . .
C14 C 0.8821(2) 0.2158(3) 0.5810(2) 0.0482(10) Uani 1 1 d . . .
H14A H 0.8682 0.2184 0.6317 0.058 Uiso 1 1 calc R . .
C15 C 0.9191(2) 0.1308(3) 0.5532(3) 0.0513(10) Uani 1 1 d . . .
H15A H 0.9310 0.0753 0.5850 0.062 Uiso 1 1 calc R . .
C16 C 0.9385(2) 0.1267(3) 0.4799(2) 0.0435(9) Uani 1 1 d . . .
H16A H 0.9629 0.0679 0.4609 0.052 Uiso 1 1 calc R . .
C17 C 0.92267(19) 0.2078(3) 0.4336(2) 0.0350(7) Uani 1 1 d . . .
H17A H 0.9366 0.2048 0.3830 0.042 Uiso 1 1 calc R . .

loop_
_atom_site_aniso_label
_atom_site_aniso_U_11
_atom_site_aniso_U_22
_atom_site_aniso_U_33
_atom_site_aniso_U_23
_atom_site_aniso_U_13
_atom_site_aniso_U_12
Sb1 0.02701(11) 0.02869(12) 0.02475(11) -0.00534(8) 0.00170(8) 0.00168(8)
Cl1 0.0367(5) 0.0564(6) 0.0556(6) -0.0051(5) -0.0039(4) 0.0177(4)
Cl2 0.0311(4) 0.0542(5) 0.0312(4) -0.0009(4) -0.0002(3) 0.0096(4)
Cl3 0.0428(4) 0.0391(4) 0.0241(4) -0.0051(3) 0.0006(3) 0.0039(3)
Cl4 0.0484(5) 0.0445(5) 0.0280(4) -0.0076(3) 0.0095(3) 0.0036(4)
Cl5 0.0602(6) 0.0355(4) 0.0359(4) -0.0053(3) 0.0001(4) -0.0136(4)
Cl6 0.0418(5) 0.0363(4) 0.0427(5) -0.0054(4) 0.0048(4) -0.0083(4)
C1 0.0390(18) 0.0249(15) 0.0374(17) 0.0081(13) 0.0045(14) 0.0047(14)
C2 0.0257(17) 0.0386(19) 0.073(3) 0.0037(19) 0.0041(17) 0.0059(15)
C3 0.0323(18) 0.047(2) 0.050(2) 0.0022(17) -0.0127(16) 0.0013(16)
C4 0.0293(16) 0.0437(19) 0.0309(16) -0.0005(14) -0.0005(13) -0.0021(14)
C5 0.0298(17) 0.0422(19) 0.0364(18) 0.0039(15) 0.0010(14) -0.0058(15)
O6 0.0261(11) 0.0375(13) 0.0429(13) 0.0074(11) -0.0012(10) -0.0014(10)
O7 0.0322(13) 0.0396(14) 0.0541(16) 0.0011(12) 0.0038(11) 0.0007(11)
C8 0.0370(19) 0.046(2) 0.043(2) -0.0029(17) -0.0070(16) -0.0015(16)
C9 0.045(2) 0.056(3) 0.075(3) -0.016(2) 0.011(2) -0.001(2)
O10 0.0347(12) 0.0309(12) 0.0360(12) -0.0015(10) -0.0044(10) 0.0009(10)
C11 0.047(2) 0.0318(18) 0.048(2) -0.0054(16) -0.0218(17) -0.0014(15)
C12 0.0238(15) 0.0288(15) 0.0392(17) -0.0065(13) -0.0091(13) -0.0043(12)
C13 0.0291(17) 0.0360(18) 0.047(2) -0.0111(16) 0.0011(14) -0.0054(14)
C14 0.049(2) 0.054(2) 0.041(2) -0.0010(18) 0.0049(17) -0.0234(19)
C15 0.053(2) 0.038(2) 0.063(3) 0.0154(19) -0.014(2) -0.0098(18)
C16 0.0378(19) 0.0319(18) 0.061(2) -0.0022(17) -0.0049(18) 0.0031(15)
C17 0.0305(17) 0.0333(17) 0.0412(19) -0.0070(14) -0.0023(14) -0.0018(13)

loop_
_geom_bond_atom_site_label_1
_geom_bond_atom_site_label_2
_geom_bond_distance
_geom_bond_site_symmetry_2
_geom_bond_publ_flag
Sb1 Cl6 2.3559(9) . ?
Sb1 Cl1 2.3619(10) . ?
Sb1 Cl5 2.3652(9) . ?
Sb1 Cl3 2.3669(9) . ?
Sb1 Cl2 2.3739(9) . ?
Sb1 Cl4 2.3825(9) . ?
C1 O6 1.257(4) . ?
C1 O7 1.283(4) . ?
C1 C2 1.493(5) . ?
C2 C3 1.530(6) . ?
C3 C4 1.500(5) . ?
C4 O10 1.433(4) . ?
C4 C5 1.506(5) . ?
C5 O6 1.473(4) . ?
O7 C8 1.482(4) . ?
C8 C9 1.480(6) . ?
O10 C11 1.428(4) . ?
C11 C12 1.509(5) . ?
C12 C17 1.384(5) . ?
C12 C13 1.387(5) . ?
C13 C14 1.384(6) . ?
C14 C15 1.390(6) . ?
C15 C16 1.372(6) . ?
C16 C17 1.380(5) . ?
